data_7117059
loop_
_publ_author_name
'Sebastien Dhers'
'Jean-Pierre Costes'
'Philippe Guionneau'
'Carley Paulsen'
'Laure Vendier'
'Jean-Pascal Sutter'

_publ_section_title
;
 On the importance of ferromagnetic exchange between transition metals in
 field-free SMMs: examples of ring-shaped hetero-trimetallic
 [(LnNi2){W(CN)8}]2 compounds
;
_journal_name_full Chem.Commun.
_journal_page_first 7875
_journal_paper_doi 10.1039/C5cc01743B
_journal_volume 51
_journal_year 2015
_chemical_compound_source 'synthesis as described'
_chemical_formula_moiety 'C96 H96 Co2 N18 Ni4 O20 Tb2, 2(C3 H6 O), 2(O)'
_chemical_formula_sum 'C102 H108 Co2 N18 Ni4 O24 Tb2'
_chemical_formula_weight 2640.54
_chemical_name_systematic
;
 ?
;
_space_group_IT_number 14
_symmetry_cell_setting monoclinic
_symmetry_Int_Tables_number 14
_symmetry_space_group_name_Hall '-P 2ybc'
_symmetry_space_group_name_H-M 'P 1 21/c 1'
_atom_sites_solution_hydrogens geom
_atom_sites_solution_primary direct
_atom_sites_solution_secondary difmap
_audit_creation_date 2015-02-23T13:46:10-00:00
_audit_creation_method 'WinGX routine CIF_UPDATE'
_audit_update_record
;
2015-02-23 deposited with the CCDC.
2015-03-25 downloaded from the CCDC.
;
_cell_angle_alpha 90
_cell_angle_beta 106.728(4)
_cell_angle_gamma 90
_cell_formula_units_Z 2
_cell_length_a 16.8968(7)
_cell_length_b 22.2820(7)
_cell_length_c 19.3332(8)
_cell_measurement_reflns_used 15275
_cell_measurement_temperature 180(2)
_cell_measurement_theta_max 28.9745
_cell_measurement_theta_min 3.3602
_cell_measurement_wavelength 0.71073
_cell_volume 6970.8(5)
_computing_cell_refinement
;
        CrysAlisPro, Oxford Diffraction Ltd.,
        Version 1.171.33.66 (release 28-04-2010 CrysAlis171 .NET)
        (compiled Apr 28 2010,14:27:37)
;
_computing_data_collection
;
        CrysAlisPro, Oxford Diffraction Ltd.,
        Version 1.171.33.66 (release 28-04-2010 CrysAlis171 .NET)
        (compiled Apr 28 2010,14:27:37)
;
_computing_data_reduction
;
        CrysAlisPro, Oxford Diffraction Ltd.,
        Version 1.171.33.66 (release 28-04-2010 CrysAlis171 .NET)
        (compiled Apr 28 2010,14:27:37)
;
_computing_molecular_graphics 'Ortep-3 for Windows (Farrugia, 1997)'
_computing_publication_material 'WinGX publication routines (Farrugia, 1999)'
_computing_structure_refinement 'SHELXL-97 (Sheldrick, 1997)'
_computing_structure_solution 'SIR92 (Giacovazzo et al, 1993)'
_diffrn_ambient_temperature 180(2)
_diffrn_detector_area_resol_mean 16.1978
_diffrn_measured_fraction_theta_full 0.997
_diffrn_measured_fraction_theta_max 0.997
_diffrn_measurement_device_type 'Xcalibur, Eos, Gemini ultra'
_diffrn_measurement_method '\w scans'
_diffrn_orient_matrix_UB_11 -0.0424574
_diffrn_orient_matrix_UB_12 -0.0080366
_diffrn_orient_matrix_UB_13 -0.0103316
_diffrn_orient_matrix_UB_21 0.0109359
_diffrn_orient_matrix_UB_22 -0.0301074
_diffrn_orient_matrix_UB_23 0.0103405
_diffrn_orient_matrix_UB_31 -0.0018644
_diffrn_orient_matrix_UB_32 0.0064654
_diffrn_orient_matrix_UB_33 0.0354028
_diffrn_radiation_monochromator graphite
_diffrn_radiation_probe x-ray
_diffrn_radiation_type MoK\a
_diffrn_radiation_wavelength 0.71073
_diffrn_reflns_av_R_equivalents 0.0745
_diffrn_reflns_av_unetI/netI 0.1073
_diffrn_reflns_limit_h_max 20
_diffrn_reflns_limit_h_min -20
_diffrn_reflns_limit_k_max 27
_diffrn_reflns_limit_k_min -26
_diffrn_reflns_limit_l_max 23
_diffrn_reflns_limit_l_min -23
_diffrn_reflns_number 54665
_diffrn_reflns_theta_full 25.68
_diffrn_reflns_theta_max 25.68
_diffrn_reflns_theta_min 3.37
_exptl_absorpt_coefficient_mu 1.82
_exptl_absorpt_correction_T_max 0.978
_exptl_absorpt_correction_T_min 0.811
_exptl_absorpt_correction_type multi-scan
_exptl_absorpt_process_details
;
        CrysAlisPro, Oxford Diffraction Ltd.,
        Version 1.171.33.66 (release 28-04-2010 CrysAlis171 .NET)
        (compiled Apr 28 2010,14:27:37)
        Empirical absorption correction using spherical harmonics,
 implemented in SCALE3 ABSPACK scaling algorithm.
;
_exptl_crystal_colour green
_exptl_crystal_density_diffrn 1.256
_exptl_crystal_density_method 'not measured'
_exptl_crystal_description platelet
_exptl_crystal_F_000 2664
_exptl_crystal_size_max 0.18
_exptl_crystal_size_mid 0.1
_exptl_crystal_size_min 0.02
_platon_squeeze_details
;
;
_refine_diff_density_max 11.322
_refine_diff_density_min -1.055
_refine_diff_density_rms 0.186
_refine_ls_extinction_method none
_refine_ls_goodness_of_fit_ref 0.89
_refine_ls_hydrogen_treatment constr
_refine_ls_matrix_type full
_refine_ls_number_parameters 695
_refine_ls_number_reflns 13197
_refine_ls_number_restraints 0
_refine_ls_restrained_S_all 0.89
_refine_ls_R_factor_all 0.1038
_refine_ls_R_factor_gt 0.0673
_refine_ls_shift/su_max 0.001
_refine_ls_shift/su_mean 0
_refine_ls_structure_factor_coef Fsqd
_refine_ls_weighting_details 'calc w=1/[\s^2^(Fo^2^)+(0.1042P)^2^+0.0000P] where P=(Fo^2^+2Fc^2^)/3'
_refine_ls_weighting_scheme calc
_refine_ls_wR_factor_gt 0.1599
_refine_ls_wR_factor_ref 0.1687
_reflns_number_gt 7230
_reflns_number_total 13197
_reflns_threshold_expression >2sigma(I)
_cod_data_source_file c5cc01743b2.cif
_cod_data_source_block Cmpd_2
_cod_database_code 7117059

loop_
_symmetry_equiv_pos_as_xyz
'x, y, z'
'-x, y+1/2, -z+1/2'
'-x, -y, -z'
'x, -y-1/2, z-1/2'

loop_
_atom_site_label
_atom_site_type_symbol
_atom_site_fract_x
_atom_site_fract_y
_atom_site_fract_z
_atom_site_U_iso_or_equiv
_atom_site_adp_type
_atom_site_occupancy
_atom_site_symmetry_multiplicity
_atom_site_calc_flag
_atom_site_refinement_flags
_atom_site_disorder_assembly
_atom_site_disorder_group
C1 C 0.6351(5) -0.1056(5) 0.1704(5) 0.053(3) Uani 1 1 d . . .
H1A H 0.6311 -0.119 0.2182 0.064 Uiso 1 1 calc R . .
H1B H 0.6116 -0.1377 0.1351 0.064 Uiso 1 1 calc R . .
C2 C 0.5827(6) -0.0482(5) 0.1482(6) 0.060(3) Uani 1 1 d . . .
C3 C 0.6022(6) -0.0023(5) 0.2070(6) 0.054(3) Uani 1 1 d . . .
H3A H 0.5605 0.0301 0.1939 0.065 Uiso 1 1 calc R . .
H3B H 0.5972 -0.0213 0.2519 0.065 Uiso 1 1 calc R . .
C4 C 0.4901(6) -0.0666(7) 0.1356(7) 0.094(5) Uani 1 1 d . . .
H4A H 0.4542 -0.0325 0.1157 0.141 Uiso 1 1 calc R . .
H4B H 0.4815 -0.0787 0.1817 0.141 Uiso 1 1 calc R . .
H4C H 0.4766 -0.1003 0.1016 0.141 Uiso 1 1 calc R . .
C5 C 0.5946(8) -0.0217(6) 0.0789(6) 0.082(4) Uani 1 1 d . . .
H5A H 0.5577 0.0128 0.0636 0.123 Uiso 1 1 calc R . .
H5B H 0.5815 -0.0523 0.0408 0.123 Uiso 1 1 calc R . .
H5C H 0.652 -0.0088 0.0877 0.123 Uiso 1 1 calc R . .
C6 C 0.7529(6) -0.1368(4) 0.1411(4) 0.044(2) Uani 1 1 d . . .
H6 H 0.716 -0.1676 0.1177 0.052 Uiso 1 1 calc R . .
C7 C 0.8373(5) -0.1402(3) 0.1342(4) 0.0309(18) Uani 1 1 d . . .
C8 C 0.8559(6) -0.1865(3) 0.0917(4) 0.034(2) Uani 1 1 d . . .
H8 H 0.8146 -0.2151 0.0697 0.041 Uiso 1 1 calc R . .
C9 C 0.9326(6) -0.1908(4) 0.0819(4) 0.037(2) Uani 1 1 d . . .
H9 H 0.9439 -0.2222 0.0529 0.045 Uiso 1 1 calc R . .
C10 C 0.9920(5) -0.1514(3) 0.1126(4) 0.0317(19) Uani 1 1 d . . .
H10 H 1.0449 -0.1551 0.1051 0.038 Uiso 1 1 calc R . .
C11 C 0.9772(5) -0.1055(3) 0.1551(4) 0.0256(18) Uani 1 1 d . . .
C12 C 1.1145(5) -0.0643(4) 0.1743(4) 0.038(2) Uani 1 1 d . . .
H12A H 1.1454 -0.0996 0.1978 0.058 Uiso 1 1 calc R . .
H12B H 1.1457 -0.0279 0.1932 0.058 Uiso 1 1 calc R . .
H12C H 1.106 -0.0668 0.1221 0.058 Uiso 1 1 calc R . .
C13 C 0.8998(5) -0.0996(3) 0.1670(4) 0.0263(17) Uani 1 1 d . . .
C14 C 0.6898(6) 0.0818(4) 0.2319(5) 0.043(2) Uani 1 1 d . . .
H14 H 0.6386 0.1022 0.2238 0.051 Uiso 1 1 calc R . .
C15 C 0.7633(5) 0.1189(4) 0.2541(4) 0.0331(19) Uani 1 1 d . . .
C16 C 0.7511(6) 0.1811(4) 0.2588(5) 0.049(2) Uani 1 1 d . . .
H16 H 0.6963 0.1963 0.2452 0.059 Uiso 1 1 calc R . .
C18 C 0.8150(6) 0.2201(4) 0.2819(5) 0.051(3) Uani 1 1 d . . .
H18 H 0.8046 0.2619 0.2834 0.061 Uiso 1 1 calc R . .
C19 C 0.8963(6) 0.1986(3) 0.3036(4) 0.036(2) Uani 1 1 d . . .
H19 H 0.9415 0.2255 0.3199 0.043 Uiso 1 1 calc R . .
C20 C 0.9099(5) 0.1373(3) 0.3010(4) 0.0265(18) Uani 1 1 d . . .
C21 C 0.8446(5) 0.0969(3) 0.2750(4) 0.0269(18) Uani 1 1 d . . .
C22 C 1.0563(5) 0.1516(4) 0.3525(4) 0.039(2) Uani 1 1 d . . .
H22A H 1.0596 0.1825 0.3173 0.058 Uiso 1 1 calc R . .
H22B H 1.1081 0.1288 0.3666 0.058 Uiso 1 1 calc R . .
H22C H 1.0473 0.1707 0.3952 0.058 Uiso 1 1 calc R . .
C23 C 1.3952(5) 0.0031(4) 0.4056(4) 0.0372(19) Uani 1 1 d . . .
H23A H 1.4371 -0.0293 0.4142 0.045 Uiso 1 1 calc R . .
H23B H 1.3998 0.0227 0.4526 0.045 Uiso 1 1 calc R . .
C24 C 1.4147(5) 0.0489(4) 0.3550(5) 0.037(2) Uani 1 1 d . . .
C25 C 1.3610(5) 0.1056(4) 0.3490(5) 0.038(2) Uani 1 1 d . . .
H25A H 1.3658 0.1203 0.3984 0.046 Uiso 1 1 calc R . .
H25B H 1.3839 0.1371 0.3241 0.046 Uiso 1 1 calc R . .
C26 C 1.5061(6) 0.0678(5) 0.3866(6) 0.061(3) Uani 1 1 d . . .
H26A H 1.5144 0.085 0.4348 0.092 Uiso 1 1 calc R . .
H26B H 1.5201 0.0978 0.355 0.092 Uiso 1 1 calc R . .
H26C H 1.5418 0.0326 0.3899 0.092 Uiso 1 1 calc R . .
C27 C 1.4020(6) 0.0219(5) 0.2781(5) 0.057(3) Uani 1 1 d . . .
H27A H 1.4252 0.0493 0.2494 0.085 Uiso 1 1 calc R . .
H27B H 1.3428 0.0166 0.2545 0.085 Uiso 1 1 calc R . .
H27C H 1.43 -0.017 0.2822 0.085 Uiso 1 1 calc R . .
C28 C 1.2438(5) 0.1377(4) 0.2624(5) 0.038(2) Uani 1 1 d . . .
H28 H 1.2802 0.1687 0.2572 0.046 Uiso 1 1 calc R . .
C29 C 1.1602(5) 0.1409(3) 0.2141(4) 0.0270(17) Uani 1 1 d . . .
C30 C 1.0966(5) 0.1002(3) 0.2157(4) 0.0231(17) Uani 1 1 d . . .
C31 C 1.0181(5) 0.1073(3) 0.1650(4) 0.0258(17) Uani 1 1 d . . .
C32 C 1.0024(5) 0.1517(3) 0.1139(4) 0.0290(18) Uani 1 1 d . . .
H32 H 0.9498 0.1546 0.0791 0.035 Uiso 1 1 calc R . .
C33 C 1.0644(6) 0.1921(3) 0.1136(4) 0.034(2) Uani 1 1 d . . .
H33 H 1.0535 0.224 0.0796 0.041 Uiso 1 1 calc R . .
C34 C 1.1410(5) 0.1866(3) 0.1616(4) 0.0306(19) Uani 1 1 d . . .
H34 H 1.1827 0.2146 0.1597 0.037 Uiso 1 1 calc R . .
C35 C 0.8819(5) 0.0648(4) 0.1155(4) 0.038(2) Uani 1 1 d . . .
H35A H 0.8521 0.1013 0.1217 0.057 Uiso 1 1 calc R . .
H35B H 0.8495 0.0295 0.1204 0.057 Uiso 1 1 calc R . .
H35C H 0.8904 0.065 0.0675 0.057 Uiso 1 1 calc R . .
C36 C 1.3078(6) -0.0814(4) 0.3864(4) 0.042(2) Uani 1 1 d . . .
H36 H 1.3591 -0.1018 0.4037 0.05 Uiso 1 1 calc R . .
C37 C 1.2339(5) -0.1181(3) 0.3723(4) 0.0301(19) Uani 1 1 d . . .
C38 C 1.2473(6) -0.1803(4) 0.3840(5) 0.045(2) Uani 1 1 d . . .
H38 H 1.3021 -0.1955 0.3973 0.054 Uiso 1 1 calc R . .
C39 C 1.1815(6) -0.2193(4) 0.3762(5) 0.045(2) Uani 1 1 d . . .
H39 H 1.1914 -0.261 0.385 0.055 Uiso 1 1 calc R . .
C40 C 1.1016(6) -0.1976(3) 0.3557(4) 0.033(2) Uani 1 1 d . . .
H40 H 1.0565 -0.2245 0.3489 0.04 Uiso 1 1 calc R . .
C41 C 1.0870(5) -0.1372(3) 0.3449(4) 0.0258(17) Uani 1 1 d . . .
C42 C 1.1527(5) -0.0960(3) 0.3518(4) 0.0238(17) Uani 1 1 d . . .
C43 C 0.9420(6) -0.1514(4) 0.3249(5) 0.042(2) Uani 1 1 d . . .
H43A H 0.941 -0.1839 0.2904 0.063 Uiso 1 1 calc R . .
H43B H 0.8895 -0.1295 0.3103 0.063 Uiso 1 1 calc R . .
H43C H 0.9502 -0.1684 0.3732 0.063 Uiso 1 1 calc R . .
C50 C 0.7512(5) -0.0918(3) 0.5102(4) 0.0254(17) Uani 1 1 d . . .
C51 C 0.7521(5) -0.0919(3) 0.3656(4) 0.0302(19) Uani 1 1 d . . .
C52 C 0.6097(6) -0.1131(4) 0.4008(5) 0.043(2) Uani 1 1 d . . .
C53 C 0.6876(5) -0.2003(4) 0.3519(5) 0.036(2) Uani 1 1 d . . .
C54 C 0.6861(5) -0.1994(4) 0.4915(5) 0.035(2) Uani 1 1 d . . .
C55 C 0.8291(5) -0.1737(3) 0.4577(4) 0.0252(17) Uani 1 1 d . . .
C60 C 0.7584(7) 0.0674(4) 0.4399(5) 0.060(3) Uani 1 1 d . . .
H60A H 0.7103 0.0562 0.3998 0.09 Uiso 1 1 calc R . .
H60B H 0.7503 0.0536 0.4855 0.09 Uiso 1 1 calc R . .
H60C H 0.8081 0.0487 0.4331 0.09 Uiso 1 1 calc R . .
C61 C 0.7678(6) 0.1325(4) 0.4417(5) 0.045(2) Uani 1 1 d . . .
C62 C 0.6892(6) 0.1696(5) 0.4223(6) 0.065(3) Uani 1 1 d . . .
H62A H 0.6585 0.1619 0.4573 0.098 Uiso 1 1 calc R . .
H62B H 0.655 0.1585 0.3738 0.098 Uiso 1 1 calc R . .
H62C H 0.7033 0.2123 0.4231 0.098 Uiso 1 1 calc R . .
N1 N 0.7232(4) -0.0976(3) 0.1746(3) 0.0318(16) Uani 1 1 d . . .
N2 N 0.6851(4) 0.0246(4) 0.2218(4) 0.0374(17) Uani 1 1 d . . .
N3 N 1.3114(4) -0.0241(3) 0.3781(4) 0.0331(16) Uani 1 1 d . . .
N4 N 1.2748(4) 0.0982(3) 0.3113(3) 0.0275(15) Uani 1 1 d . . .
N5 N 0.7737(4) -0.0643(3) 0.3251(3) 0.0313(16) Uani 1 1 d . . .
N6 N 0.6647(5) -0.2324(4) 0.5281(5) 0.055(2) Uani 1 1 d . . .
N7 N 0.6659(5) -0.2340(4) 0.3057(5) 0.059(2) Uani 1 1 d . . .
N8 N 0.5428(6) -0.0972(4) 0.3809(7) 0.088(3) Uani 1 1 d . . .
N9 N 0.8989(4) -0.1862(3) 0.4752(3) 0.0293(15) Uani 1 1 d . . .
O1 O 0.8900(3) -0.0536(2) 0.2111(3) 0.0233(11) Uani 1 1 d . . .
O2 O 0.8636(3) 0.0392(2) 0.2720(3) 0.0273(12) Uani 1 1 d . . .
O3 O 1.0350(3) -0.0624(2) 0.1888(2) 0.0234(11) Uani 1 1 d . . .
O4 O 1.1083(3) 0.0550(2) 0.2654(3) 0.0227(11) Uani 1 1 d . . .
O5 O 0.9616(3) 0.0631(2) 0.1703(2) 0.0270(12) Uani 1 1 d . . .
O6 O 1.1340(3) -0.0382(2) 0.3394(3) 0.0265(12) Uani 1 1 d . . .
O7 O 1.0099(3) -0.1103(2) 0.3260(3) 0.0286(12) Uani 1 1 d . . .
O8 O 0.9883(3) 0.1114(2) 0.3204(3) 0.0274(12) Uani 1 1 d . . .
O9 O 0.9993(3) 0.0006(2) 0.4056(2) 0.0291(12) Uani 1 1 d . . .
N10 N 1.2259(4) 0.0647(3) 0.4379(3) 0.0293(15) Uani 1 1 d . . .
O20 O 0.9796(3) 0.0918(2) 0.4951(3) 0.0328(13) Uani 1 1 d . . .
O21 O 0.8342(4) 0.1593(3) 0.4571(3) 0.0464(15) Uani 1 1 d . . .
Co1 Co 0.71887(7) -0.14459(4) 0.42976(6) 0.0274(3) Uani 1 1 d . . .
Ni1 Ni 0.78489(6) -0.02890(5) 0.23420(5) 0.0278(2) Uani 1 1 d . . .
Ni2 Ni 1.21294(6) 0.02957(4) 0.34054(5) 0.0233(2) Uani 1 1 d . . .
Tb1 Tb 0.99898(2) 0.000386(16) 0.283611(17) 0.02030(11) Uani 1 1 d . . .

loop_
_atom_site_aniso_label
_atom_site_aniso_U_11
_atom_site_aniso_U_22
_atom_site_aniso_U_33
_atom_site_aniso_U_23
_atom_site_aniso_U_13
_atom_site_aniso_U_12
C1 0.033(5) 0.079(8) 0.051(6) -0.018(5) 0.017(5) -0.024(5)
C2 0.023(5) 0.090(8) 0.063(7) -0.027(6) 0.009(5) -0.016(5)
C3 0.030(5) 0.072(7) 0.062(6) -0.007(6) 0.014(4) 0.001(5)
C4 0.029(6) 0.142(12) 0.107(10) -0.059(9) 0.011(6) -0.019(7)
C5 0.062(8) 0.131(11) 0.040(6) -0.009(6) -0.007(5) 0.023(7)
C6 0.047(6) 0.051(6) 0.032(5) -0.006(4) 0.010(4) -0.015(5)
C7 0.040(5) 0.027(4) 0.027(4) 0.004(3) 0.012(4) -0.002(4)
C8 0.056(6) 0.016(4) 0.029(4) -0.005(3) 0.009(4) -0.008(4)
C9 0.059(6) 0.025(5) 0.031(5) -0.005(4) 0.017(4) -0.003(4)
C10 0.046(5) 0.018(4) 0.035(5) -0.005(3) 0.018(4) 0.002(4)
C11 0.045(5) 0.011(4) 0.029(4) 0.002(3) 0.023(4) -0.004(3)
C12 0.036(5) 0.043(5) 0.045(5) -0.016(4) 0.026(4) -0.005(4)
C13 0.042(5) 0.011(4) 0.025(4) -0.001(3) 0.009(4) -0.002(3)
C14 0.033(5) 0.051(6) 0.045(5) 0.015(4) 0.013(4) 0.013(5)
C15 0.039(5) 0.031(5) 0.032(5) 0.008(4) 0.014(4) 0.014(4)
C16 0.046(6) 0.040(6) 0.064(7) 0.014(5) 0.020(5) 0.015(5)
C18 0.061(7) 0.027(5) 0.069(7) 0.009(5) 0.025(6) 0.016(5)
C19 0.048(6) 0.022(4) 0.042(5) 0.003(4) 0.020(4) 0.007(4)
C20 0.042(5) 0.019(4) 0.023(4) 0.000(3) 0.018(4) 0.006(4)
C21 0.036(5) 0.025(4) 0.023(4) 0.005(3) 0.012(4) 0.008(4)
C22 0.045(6) 0.028(5) 0.035(5) -0.010(4) -0.003(4) 0.000(4)
C23 0.031(5) 0.038(5) 0.038(5) 0.003(4) 0.004(4) -0.001(4)
C24 0.021(4) 0.041(5) 0.051(5) 0.004(4) 0.012(4) 0.001(4)
C25 0.031(5) 0.036(5) 0.047(5) 0.003(4) 0.011(4) -0.012(4)
C26 0.032(6) 0.055(7) 0.098(8) 0.011(6) 0.020(6) -0.005(5)
C27 0.044(6) 0.081(7) 0.051(6) -0.003(5) 0.023(5) 0.012(5)
C28 0.044(6) 0.034(5) 0.047(5) -0.005(4) 0.029(5) -0.008(4)
C29 0.030(5) 0.022(4) 0.033(4) 0.000(3) 0.016(4) -0.002(3)
C30 0.039(5) 0.013(4) 0.023(4) 0.001(3) 0.018(4) -0.004(3)
C31 0.037(5) 0.019(4) 0.021(4) -0.003(3) 0.007(4) -0.006(3)
C32 0.038(5) 0.024(4) 0.024(4) -0.001(3) 0.009(4) 0.001(4)
C33 0.053(6) 0.020(4) 0.035(5) 0.006(3) 0.020(4) -0.002(4)
C34 0.042(5) 0.015(4) 0.041(5) 0.005(3) 0.021(4) -0.005(4)
C35 0.030(5) 0.039(5) 0.040(5) 0.015(4) 0.003(4) -0.003(4)
C36 0.050(6) 0.037(5) 0.037(5) 0.000(4) 0.010(4) 0.021(5)
C37 0.045(5) 0.021(4) 0.028(4) 0.002(3) 0.015(4) 0.005(4)
C38 0.046(6) 0.039(5) 0.048(6) 0.004(4) 0.010(5) 0.018(5)
C39 0.070(7) 0.017(4) 0.050(6) 0.004(4) 0.019(5) 0.001(5)
C40 0.050(6) 0.016(4) 0.034(5) 0.004(3) 0.013(4) 0.001(4)
C41 0.040(5) 0.023(4) 0.016(4) 0.002(3) 0.011(3) 0.000(4)
C42 0.035(5) 0.018(4) 0.021(4) 0.002(3) 0.011(3) 0.006(3)
C43 0.056(6) 0.024(5) 0.058(6) 0.009(4) 0.034(5) 0.001(4)
C50 0.030(4) 0.011(4) 0.042(5) 0.006(3) 0.021(4) 0.001(3)
C51 0.031(5) 0.025(4) 0.034(5) -0.018(4) 0.009(4) 0.000(4)
C52 0.047(6) 0.035(5) 0.054(6) -0.002(4) 0.025(5) 0.013(5)
C53 0.036(5) 0.029(5) 0.040(5) -0.004(4) 0.007(4) 0.008(4)
C54 0.034(5) 0.027(5) 0.046(5) -0.003(4) 0.016(4) 0.003(4)
C55 0.037(5) 0.020(4) 0.021(4) -0.004(3) 0.012(4) -0.003(4)
C60 0.071(8) 0.052(7) 0.058(7) -0.005(5) 0.021(6) -0.008(6)
C61 0.058(7) 0.052(6) 0.036(5) -0.005(4) 0.028(5) -0.002(5)
C62 0.043(6) 0.093(9) 0.057(7) -0.018(6) 0.009(5) -0.018(6)
N1 0.024(4) 0.045(4) 0.024(4) -0.006(3) 0.004(3) -0.011(3)
N2 0.022(4) 0.059(5) 0.032(4) 0.004(3) 0.008(3) 0.002(3)
N3 0.039(4) 0.027(4) 0.037(4) 0.000(3) 0.017(3) 0.004(3)
N4 0.024(4) 0.022(3) 0.040(4) 0.004(3) 0.015(3) -0.001(3)
N5 0.036(4) 0.029(4) 0.031(4) 0.003(3) 0.013(3) -0.005(3)
N6 0.044(5) 0.056(5) 0.076(6) 0.015(5) 0.034(5) -0.004(4)
N7 0.043(5) 0.059(5) 0.065(6) -0.025(5) -0.002(4) 0.002(4)
N8 0.059(7) 0.061(6) 0.155(10) 0.021(6) 0.047(7) 0.024(6)
N9 0.038(5) 0.026(4) 0.025(4) 0.001(3) 0.010(3) 0.007(3)
O1 0.024(3) 0.018(3) 0.033(3) -0.010(2) 0.015(2) -0.008(2)
O2 0.029(3) 0.020(3) 0.033(3) -0.005(2) 0.009(2) -0.003(2)
O3 0.029(3) 0.019(3) 0.028(3) -0.009(2) 0.019(2) -0.005(2)
O4 0.024(3) 0.014(3) 0.032(3) 0.005(2) 0.010(2) -0.003(2)
O5 0.033(3) 0.026(3) 0.023(3) 0.002(2) 0.011(2) -0.003(2)
O6 0.037(3) 0.011(3) 0.035(3) 0.003(2) 0.015(3) 0.001(2)
O7 0.037(3) 0.021(3) 0.034(3) 0.001(2) 0.018(3) 0.000(2)
O8 0.034(3) 0.017(3) 0.033(3) -0.005(2) 0.014(3) 0.003(2)
O9 0.043(3) 0.031(3) 0.019(3) 0.000(2) 0.018(2) 0.003(3)
N10 0.038(4) 0.020(3) 0.034(4) -0.002(3) 0.018(3) -0.003(3)
O20 0.042(4) 0.026(3) 0.035(3) 0.001(2) 0.018(3) 0.003(2)
O21 0.030(4) 0.055(4) 0.053(4) 0.001(3) 0.011(3) 0.000(3)
Co1 0.0304(6) 0.0201(5) 0.0346(6) -0.0023(4) 0.0139(5) 0.0032(5)
Ni1 0.0268(6) 0.0330(6) 0.0254(5) -0.0036(4) 0.0106(4) -0.0036(5)
Ni2 0.0285(6) 0.0183(5) 0.0263(5) 0.0005(4) 0.0128(4) 0.0006(4)
Tb1 0.0274(2) 0.01490(18) 0.02192(18) -0.00192(15) 0.01236(14) -0.00208(16)

loop_
_atom_type_symbol
_atom_type_description
_atom_type_scat_dispersion_real
_atom_type_scat_dispersion_imag
_atom_type_scat_source
C C 0.0033 0.0016 'International Tables Vol C Tables 4.2.6.8 and 6.1.1.4'
H H 0 0 'International Tables Vol C Tables 4.2.6.8 and 6.1.1.4'
N N 0.0061 0.0033 'International Tables Vol C Tables 4.2.6.8 and 6.1.1.4'
O O 0.0106 0.006 'International Tables Vol C Tables 4.2.6.8 and 6.1.1.4'
Co Co 0.3494 0.9721 'International Tables Vol C Tables 4.2.6.8 and 6.1.1.4'
Ni Ni 0.3393 1.1124 'International Tables Vol C Tables 4.2.6.8 and 6.1.1.4'
Tb Tb -0.1723 4.1537 'International Tables Vol C Tables 4.2.6.8 and 6.1.1.4'

loop_
_geom_angle_atom_site_label_1
_geom_angle_atom_site_label_2
_geom_angle_atom_site_label_3
_geom_angle
_geom_angle_site_symmetry_1
_geom_angle_site_symmetry_3
N1 C1 C2 113.7(8) . .
N1 C1 H1A 108.8 . .
C2 C1 H1A 108.8 . .
N1 C1 H1B 108.8 . .
C2 C1 H1B 108.8 . .
H1A C1 H1B 107.7 . .
C3 C2 C5 110.4(10) . .
C3 C2 C1 111.8(9) . .
C5 C2 C1 110.8(8) . .
C3 C2 C4 106.8(8) . .
C5 C2 C4 110.0(9) . .
C1 C2 C4 107.0(9) . .
N2 C3 C2 114.5(8) . .
N2 C3 H3A 108.6 . .
C2 C3 H3A 108.6 . .
N2 C3 H3B 108.6 . .
C2 C3 H3B 108.6 . .
H3A C3 H3B 107.6 . .
C2 C4 H4A 109.5 . .
C2 C4 H4B 109.5 . .
H4A C4 H4B 109.5 . .
C2 C4 H4C 109.5 . .
H4A C4 H4C 109.5 . .
H4B C4 H4C 109.5 . .
C2 C5 H5A 109.5 . .
C2 C5 H5B 109.5 . .
H5A C5 H5B 109.5 . .
C2 C5 H5C 109.5 . .
H5A C5 H5C 109.5 . .
H5B C5 H5C 109.5 . .
N1 C6 C7 127.9(8) . .
N1 C6 H6 116 . .
C7 C6 H6 116 . .
C13 C7 C8 118.2(8) . .
C13 C7 C6 123.4(7) . .
C8 C7 C6 118.4(8) . .
C9 C8 C7 120.9(8) . .
C9 C8 H8 119.6 . .
C7 C8 H8 119.6 . .
C10 C9 C8 120.8(8) . .
C10 C9 H9 119.6 . .
C8 C9 H9 119.6 . .
C9 C10 C11 120.7(8) . .
C9 C10 H10 119.7 . .
C11 C10 H10 119.7 . .
C10 C11 O3 124.6(7) . .
C10 C11 C13 120.5(7) . .
O3 C11 C13 114.9(6) . .
O3 C12 H12A 109.5 . .
O3 C12 H12B 109.5 . .
H12A C12 H12B 109.5 . .
O3 C12 H12C 109.5 . .
H12A C12 H12C 109.5 . .
H12B C12 H12C 109.5 . .
O1 C13 C7 123.7(7) . .
O1 C13 C11 117.3(6) . .
C7 C13 C11 119.0(7) . .
N2 C14 C15 128.2(8) . .
N2 C14 H14 115.9 . .
C15 C14 H14 115.9 . .
C21 C15 C16 118.3(8) . .
C21 C15 C14 124.7(7) . .
C16 C15 C14 116.8(8) . .
C18 C16 C15 122.3(9) . .
C18 C16 H16 118.9 . .
C15 C16 H16 118.9 . .
C16 C18 C19 119.9(8) . .
C16 C18 H18 120.1 . .
C19 C18 H18 120.1 . .
C20 C19 C18 119.0(8) . .
C20 C19 H19 120.5 . .
C18 C19 H19 120.5 . .
C19 C20 O8 123.5(7) . .
C19 C20 C21 121.6(7) . .
O8 C20 C21 114.9(6) . .
O2 C21 C20 117.5(7) . .
O2 C21 C15 123.6(7) . .
C20 C21 C15 118.9(7) . .
O8 C22 H22A 109.5 . .
O8 C22 H22B 109.5 . .
H22A C22 H22B 109.5 . .
O8 C22 H22C 109.5 . .
H22A C22 H22C 109.5 . .
H22B C22 H22C 109.5 . .
N3 C23 C24 113.8(7) . .
N3 C23 H23A 108.8 . .
C24 C23 H23A 108.8 . .
N3 C23 H23B 108.8 . .
C24 C23 H23B 108.8 . .
H23A C23 H23B 107.7 . .
C23 C24 C25 111.7(7) . .
C23 C24 C26 107.9(7) . .
C25 C24 C26 107.8(7) . .
C23 C24 C27 111.1(7) . .
C25 C24 C27 109.1(7) . .
C26 C24 C27 109.2(7) . .
N4 C25 C24 115.6(7) . .
N4 C25 H25A 108.4 . .
C24 C25 H25A 108.4 . .
N4 C25 H25B 108.4 . .
C24 C25 H25B 108.4 . .
H25A C25 H25B 107.4 . .
C24 C26 H26A 109.5 . .
C24 C26 H26B 109.5 . .
H26A C26 H26B 109.5 . .
C24 C26 H26C 109.5 . .
H26A C26 H26C 109.5 . .
H26B C26 H26C 109.5 . .
C24 C27 H27A 109.5 . .
C24 C27 H27B 109.5 . .
H27A C27 H27B 109.5 . .
C24 C27 H27C 109.5 . .
H27A C27 H27C 109.5 . .
H27B C27 H27C 109.5 . .
N4 C28 C29 128.3(7) . .
N4 C28 H28 115.8 . .
C29 C28 H28 115.8 . .
C34 C29 C30 117.5(7) . .
C34 C29 C28 118.6(7) . .
C30 C29 C28 124.0(7) . .
O4 C30 C29 122.1(7) . .
O4 C30 C31 119.1(6) . .
C29 C30 C31 118.8(6) . .
C32 C31 O5 124.7(7) . .
C32 C31 C30 121.9(7) . .
O5 C31 C30 113.3(6) . .
C31 C32 C33 118.9(8) . .
C31 C32 H32 120.5 . .
C33 C32 H32 120.5 . .
C34 C33 C32 120.7(7) . .
C34 C33 H33 119.6 . .
C32 C33 H33 119.6 . .
C33 C34 C29 122.1(7) . .
C33 C34 H34 119 . .
C29 C34 H34 119 . .
O5 C35 H35A 109.5 . .
O5 C35 H35B 109.5 . .
H35A C35 H35B 109.5 . .
O5 C35 H35C 109.5 . .
H35A C35 H35C 109.5 . .
H35B C35 H35C 109.5 . .
N3 C36 C37 127.0(8) . .
N3 C36 H36 116.5 . .
C37 C36 H36 116.5 . .
C42 C37 C38 119.2(8) . .
C42 C37 C36 125.0(7) . .
C38 C37 C36 115.7(8) . .
C39 C38 C37 120.9(8) . .
C39 C38 H38 119.6 . .
C37 C38 H38 119.6 . .
C40 C39 C38 119.8(8) . .
C40 C39 H39 120.1 . .
C38 C39 H39 120.1 . .
C41 C40 C39 120.4(8) . .
C41 C40 H40 119.8 . .
C39 C40 H40 119.8 . .
C40 C41 O7 125.4(7) . .
C40 C41 C42 121.3(7) . .
O7 C41 C42 113.3(6) . .
O6 C42 C37 123.5(7) . .
O6 C42 C41 118.2(7) . .
C37 C42 C41 118.3(7) . .
O7 C43 H43A 109.5 . .
O7 C43 H43B 109.5 . .
H43A C43 H43B 109.5 . .
O7 C43 H43C 109.5 . .
H43A C43 H43C 109.5 . .
H43B C43 H43C 109.5 . .
N10 C50 Co1 173.5(7) 3_756 .
N5 C51 Co1 174.8(7) . .
N8 C52 Co1 175.9(10) . .
N7 C53 Co1 177.3(8) . .
N6 C54 Co1 178.6(8) . .
N9 C55 Co1 173.8(7) . .
C61 C60 H60A 109.5 . .
C61 C60 H60B 109.5 . .
H60A C60 H60B 109.5 . .
C61 C60 H60C 109.5 . .
H60A C60 H60C 109.5 . .
H60B C60 H60C 109.5 . .
O21 C61 C60 125.1(9) . .
O21 C61 C62 117.9(8) . .
C60 C61 C62 117.0(9) . .
C61 C62 H62A 109.5 . .
C61 C62 H62B 109.5 . .
H62A C62 H62B 109.5 . .
C61 C62 H62C 109.5 . .
H62A C62 H62C 109.5 . .
H62B C62 H62C 109.5 . .
C6 N1 C1 115.2(7) . .
C6 N1 Ni1 126.7(6) . .
C1 N1 Ni1 118.0(5) . .
C14 N2 C3 116.4(8) . .
C14 N2 Ni1 123.6(6) . .
C3 N2 Ni1 119.7(6) . .
C36 N3 C23 115.6(7) . .
C36 N3 Ni2 124.8(6) . .
C23 N3 Ni2 119.3(5) . .
C28 N4 C25 115.6(7) . .
C28 N4 Ni2 126.0(6) . .
C25 N4 Ni2 118.4(5) . .
C51 N5 Ni1 163.2(6) . .
C13 O1 Ni1 127.5(5) . .
C13 O1 Tb1 123.3(4) . .
Ni1 O1 Tb1 108.73(19) . .
C21 O2 Ni1 127.0(5) . .
C21 O2 Tb1 125.5(5) . .
Ni1 O2 Tb1 106.0(2) . .
C11 O3 C12 117.0(5) . .
C11 O3 Tb1 116.2(4) . .
C12 O3 Tb1 126.1(4) . .
C30 O4 Ni2 129.2(4) . .
C30 O4 Tb1 122.2(4) . .
Ni2 O4 Tb1 108.30(19) . .
C31 O5 C35 115.8(5) . .
C31 O5 Tb1 116.7(4) . .
C35 O5 Tb1 126.6(4) . .
C42 O6 Ni2 127.1(5) . .
C42 O6 Tb1 125.1(5) . .
Ni2 O6 Tb1 106.25(19) . .
C41 O7 C43 114.0(6) . .
C41 O7 Tb1 118.1(4) . .
C43 O7 Tb1 127.5(4) . .
C20 O8 C22 115.8(6) . .
C20 O8 Tb1 117.2(4) . .
C22 O8 Tb1 126.7(4) . .
C50 N10 Ni2 163.3(6) 3_756 .
C55 Co1 C54 92.3(3) . .
C55 Co1 C50 87.2(3) . .
C54 Co1 C50 87.2(3) . .
C55 Co1 C52 178.2(4) . .
C54 Co1 C52 89.4(4) . .
C50 Co1 C52 92.2(4) . .
C55 Co1 C53 91.6(3) . .
C54 Co1 C53 90.7(4) . .
C50 Co1 C53 177.6(3) . .
C52 Co1 C53 89.0(4) . .
C55 Co1 C51 87.0(3) . .
C54 Co1 C51 177.9(3) . .
C50 Co1 C51 94.7(3) . .
C52 Co1 C51 91.4(4) . .
C53 Co1 C51 87.3(3) . .
N5 Ni1 O2 101.5(2) . .
N5 Ni1 N1 92.3(3) . .
O2 Ni1 N1 163.6(2) . .
N5 Ni1 N2 92.9(3) . .
O2 Ni1 N2 92.3(3) . .
N1 Ni1 N2 96.0(3) . .
N5 Ni1 O1 113.6(2) . .
O2 Ni1 O1 75.80(19) . .
N1 Ni1 O1 90.6(2) . .
N2 Ni1 O1 152.4(2) . .
N10 Ni2 N3 92.2(3) . .
N10 Ni2 O6 101.4(2) . .
N3 Ni2 O6 92.0(2) . .
N10 Ni2 O4 113.9(2) . .
N3 Ni2 O4 152.8(2) . .
O6 Ni2 O4 76.23(19) . .
N10 Ni2 N4 92.4(3) . .
N3 Ni2 N4 96.3(3) . .
O6 Ni2 N4 163.6(2) . .
O4 Ni2 N4 90.2(2) . .
O1 Tb1 O4 135.37(17) . .
O1 Tb1 O9 112.43(17) . .
O4 Tb1 O9 112.20(17) . .
O1 Tb1 O6 125.44(16) . .
O4 Tb1 O6 63.77(16) . .
O9 Tb1 O6 79.74(17) . .
O1 Tb1 O2 63.71(16) . .
O4 Tb1 O2 125.23(16) . .
O9 Tb1 O2 79.64(17) . .
O6 Tb1 O2 159.38(16) . .
O1 Tb1 O3 65.48(15) . .
O4 Tb1 O3 79.11(16) . .
O9 Tb1 O3 143.03(16) . .
O6 Tb1 O3 74.26(16) . .
O2 Tb1 O3 123.86(16) . .
O1 Tb1 O5 78.67(17) . .
O4 Tb1 O5 65.76(16) . .
O9 Tb1 O5 142.75(16) . .
O6 Tb1 O5 124.10(16) . .
O2 Tb1 O5 73.99(16) . .
O3 Tb1 O5 74.22(16) . .
O1 Tb1 O7 70.56(17) . .
O4 Tb1 O7 124.06(16) . .
O9 Tb1 O7 72.92(16) . .
O6 Tb1 O7 62.77(16) . .
O2 Tb1 O7 110.65(16) . .
O3 Tb1 O7 71.97(15) . .
O5 Tb1 O7 141.29(15) . .
O1 Tb1 O8 123.88(17) . .
O4 Tb1 O8 70.32(16) . .
O9 Tb1 O8 72.77(16) . .
O6 Tb1 O8 110.62(16) . .
O2 Tb1 O8 62.72(16) . .
O3 Tb1 O8 141.30(15) . .
O5 Tb1 O8 71.93(15) . .
O7 Tb1 O8 145.69(15) . .

loop_
_geom_bond_atom_site_label_1
_geom_bond_atom_site_label_2
_geom_bond_distance
_geom_bond_site_symmetry_2
C1 N1 1.479(10) .
C1 C2 1.545(15) .
C1 H1A 0.99 .
C1 H1B 0.99 .
C2 C3 1.494(13) .
C2 C5 1.528(15) .
C2 C4 1.568(13) .
C3 N2 1.476(11) .
C3 H3A 0.99 .
C3 H3B 0.99 .
C4 H4A 0.98 .
C4 H4B 0.98 .
C4 H4C 0.98 .
C5 H5A 0.98 .
C5 H5B 0.98 .
C5 H5C 0.98 .
C6 N1 1.274(10) .
C6 C7 1.472(12) .
C6 H6 0.95 .
C7 C13 1.397(11) .
C7 C8 1.409(10) .
C8 C9 1.366(12) .
C8 H8 0.95 .
C9 C10 1.337(11) .
C9 H9 0.95 .
C10 C11 1.378(10) .
C10 H10 0.95 .
C11 O3 1.391(9) .
C11 C13 1.398(11) .
C12 O3 1.449(9) .
C12 H12A 0.98 .
C12 H12B 0.98 .
C12 H12C 0.98 .
C13 O1 1.372(8) .
C14 N2 1.287(11) .
C14 C15 1.450(12) .
C14 H14 0.95 .
C15 C21 1.404(11) .
C15 C16 1.409(12) .
C16 C18 1.357(13) .
C16 H16 0.95 .
C18 C19 1.401(12) .
C18 H18 0.95 .
C19 C20 1.389(10) .
C19 H19 0.95 .
C20 O8 1.394(9) .
C20 C21 1.400(11) .
C21 O2 1.330(8) .
C22 O8 1.449(9) .
C22 H22A 0.98 .
C22 H22B 0.98 .
C22 H22C 0.98 .
C23 N3 1.491(10) .
C23 C24 1.514(11) .
C23 H23A 0.99 .
C23 H23B 0.99 .
C24 C25 1.541(11) .
C24 C26 1.547(12) .
C24 C27 1.560(12) .
C25 N4 1.438(10) .
C25 H25A 0.99 .
C25 H25B 0.99 .
C26 H26A 0.98 .
C26 H26B 0.98 .
C26 H26C 0.98 .
C27 H27A 0.98 .
C27 H27B 0.98 .
C27 H27C 0.98 .
C28 N4 1.288(10) .
C28 C29 1.454(12) .
C28 H28 0.95 .
C29 C34 1.408(10) .
C29 C30 1.412(10) .
C30 O4 1.368(8) .
C30 C31 1.413(11) .
C31 C32 1.369(10) .
C31 O5 1.397(9) .
C32 C33 1.381(11) .
C32 H32 0.95 .
C33 C34 1.364(11) .
C33 H33 0.95 .
C34 H34 0.95 .
C35 O5 1.455(9) .
C35 H35A 0.98 .
C35 H35B 0.98 .
C35 H35C 0.98 .
C36 N3 1.290(10) .
C36 C37 1.451(12) .
C36 H36 0.95 .
C37 C42 1.404(11) .
C37 C38 1.411(11) .
C38 C39 1.385(12) .
C38 H38 0.95 .
C39 C40 1.381(12) .
C39 H39 0.95 .
C40 C41 1.372(10) .
C40 H40 0.95 .
C41 O7 1.385(9) .
C41 C42 1.417(10) .
C42 O6 1.332(8) .
C43 O7 1.462(9) .
C43 H43A 0.98 .
C43 H43B 0.98 .
C43 H43C 0.98 .
C50 N10 1.140(9) 3_756
C50 Co1 1.900(8) .
C51 N5 1.135(9) .
C51 Co1 1.907(9) .
C52 N8 1.140(12) .
C52 Co1 1.901(10) .
C53 N7 1.141(10) .
C53 Co1 1.906(9) .
C54 N6 1.149(10) .
C54 Co1 1.898(9) .
C55 N9 1.164(9) .
C55 Co1 1.898(9) .
C60 C61 1.458(13) .
C60 H60A 0.98 .
C60 H60B 0.98 .
C60 H60C 0.98 .
C61 O21 1.229(11) .
C61 C62 1.517(14) .
C62 H62A 0.98 .
C62 H62B 0.98 .
C62 H62C 0.98 .
N1 Ni1 2.015(6) .
N2 Ni1 2.022(7) .
N3 Ni2 2.008(7) .
N4 Ni2 2.023(6) .
N5 Ni1 1.984(7) .
O1 Ni1 2.029(5) .
O1 Tb1 2.306(5) .
O2 Ni1 2.011(5) .
O2 Tb1 2.395(5) .
O3 Tb1 2.515(4) .
O4 Ni2 2.019(5) .
O4 Tb1 2.322(4) .
O5 Tb1 2.520(5) .
O6 Ni2 2.010(5) .
O6 Tb1 2.386(5) .
O7 Tb1 2.589(5) .
O8 Tb1 2.594(5) .
O9 Tb1 2.356(4) .
N10 C50 1.140(9) 3_756
N10 Ni2 1.992(6) .

loop_
_platon_squeeze_void_nr
_platon_squeeze_void_average_x
_platon_squeeze_void_average_y
_platon_squeeze_void_average_z
_platon_squeeze_void_volume
_platon_squeeze_void_count_electrons
_platon_squeeze_void_content
1 -0.032 0.001 -0.016 1985 473 ' '
